data_4076159
loop_
_publ_author_name
'Song, Li-Cheng'
'Jin, Guo-Xia'
'Wang, Hu-Ting'
'Zhang, Wen-Xiong'
'Hu, Qing-Mei'

_publ_section_title
;
 Self-Assembly of Cationic Pd(II)/Pt(II) Metallomacrocycles Containing
 Tetrahedral C2Co2Clusters from Rigid Cluster-Bridged Bipyridine
 (4-C5H4N)2C2Co2(CO)6and Diphosphine- or Diarsine-Chelated Pd(II)/Pt(II)
 Complexes [M(dppb)(H2O)2][OTf]2(M = Pd, Pt), [Pd(dpab)(H2O)(OTf)][OTf],
 and [Pt(dpab)(H2O)2][OTf]2
;
_journal_issue 26
_journal_name_full Organometallics
_journal_page_first 6464
_journal_paper_doi 10.1021/om050668s
_journal_volume 24
_journal_year 2005
_chemical_formula_sum 'C104 H80 As4 Cl24 Co4 F12 N4 O24 Pd2 S4'
_chemical_formula_weight 3724.96
_chemical_name_systematic
; 
 ? 
;
_space_group_IT_number 2
_symmetry_cell_setting triclinic
_symmetry_space_group_name_Hall '-P 1'
_symmetry_space_group_name_H-M 'P -1'
_atom_sites_solution_hydrogens geom
_atom_sites_solution_primary direct
_atom_sites_solution_secondary difmap
_audit_creation_method SHELXL-97
_cell_angle_alpha 113.761(4)
_cell_angle_beta 102.740(4)
_cell_angle_gamma 97.570(4)
_cell_formula_units_Z 1
_cell_length_a 13.947(4)
_cell_length_b 17.222(5)
_cell_length_c 18.691(5)
_cell_measurement_reflns_used 965
_cell_measurement_temperature 293(2)
_cell_measurement_theta_max 25.78
_cell_measurement_theta_min 2.51
_cell_volume 3883.5(19)
_computing_cell_refinement 'Bruker SMART'
_computing_data_collection 'Bruker SMART'
_computing_data_reduction 'Bruker SAINT'
_computing_molecular_graphics 'Bruker SHELXTL'
_computing_publication_material 'Bruker SHELXTL'
_computing_structure_refinement 'SHELXL-97 (Sheldrick, 1997)'
_computing_structure_solution 'SHELXS-97 (Sheldrick, 1990)'
_diffrn_ambient_temperature 293(2)
_diffrn_measured_fraction_theta_full 0.984
_diffrn_measured_fraction_theta_max 0.984
_diffrn_measurement_device_type 'CCD area detector'
_diffrn_measurement_method 'phi and omega scans'
_diffrn_radiation_monochromator graphite
_diffrn_radiation_source 'fine-focus sealed tube'
_diffrn_radiation_type MoK\a
_diffrn_radiation_wavelength 0.71073
_diffrn_reflns_av_R_equivalents 0.0450
_diffrn_reflns_av_sigmaI/netI 0.1273
_diffrn_reflns_limit_h_max 17
_diffrn_reflns_limit_h_min -17
_diffrn_reflns_limit_k_max 11
_diffrn_reflns_limit_k_min -21
_diffrn_reflns_limit_l_max 23
_diffrn_reflns_limit_l_min -21
_diffrn_reflns_number 22391
_diffrn_reflns_theta_full 26.46
_diffrn_reflns_theta_max 26.46
_diffrn_reflns_theta_min 1.25
_exptl_absorpt_coefficient_mu 2.028
_exptl_absorpt_correction_T_max 1.000000
_exptl_absorpt_correction_T_min 0.293774
_exptl_absorpt_correction_type multi-scan
_exptl_absorpt_process_details SADABS
_exptl_crystal_density_diffrn 1.593
_exptl_crystal_density_meas ?
_exptl_crystal_density_method 'not measured'
_exptl_crystal_F_000 1836
_exptl_crystal_size_max 0.26
_exptl_crystal_size_mid 0.22
_exptl_crystal_size_min 0.20
_refine_diff_density_max 1.334
_refine_diff_density_min -0.726
_refine_diff_density_rms 0.158
_refine_ls_extinction_method none
_refine_ls_goodness_of_fit_ref 0.996
_refine_ls_hydrogen_treatment mixed
_refine_ls_matrix_type full
_refine_ls_number_parameters 911
_refine_ls_number_reflns 15787
_refine_ls_number_restraints 170
_refine_ls_restrained_S_all 1.010
_refine_ls_R_factor_all 0.1650
_refine_ls_R_factor_gt 0.0724
_refine_ls_shift/su_max 0.002
_refine_ls_shift/su_mean 0.000
_refine_ls_structure_factor_coef Fsqd
_refine_ls_weighting_details 'calc w=1/[\s^2^(Fo^2^)+(0.1341P)^2^+0.0000P] where P=(Fo^2^+2Fc^2^)/3'
_refine_ls_weighting_scheme calc
_refine_ls_wR_factor_gt 0.1927
_refine_ls_wR_factor_ref 0.2508
_reflns_number_gt 7648
_reflns_number_total 15787
_reflns_threshold_expression >2sigma(I)
_cod_data_source_file om050668ssi20050803_051601.cif
_cod_data_source_block 040309a
_cod_depositor_comments
;
The following automatic conversions were performed:

'_symmetry_cell_setting' value 'Triclinic' changed to 'triclinic'
according to /home/saulius/struct/CIF-dictionaries/cif_core.dic
dictionary named 'cif_core.dic' version 2.4.1 from
2010-06-29.

'_exptl_absorpt_correction_type' value 'MULTI-SCAN'
changed to 'multi-scan' according to
/home/saulius/struct/CIF-dictionaries/cif_core.dic dictionary named
'cif_core.dic' version 2.4.1 from 2010-06-29.

Automatic conversion script
Id: cif_fix_values 1715 2011-07-08 13:25:40Z adriana 

The following automatic conversions were performed:

'_exptl_crystal_density_meas' value 'NONE' was changed to '?' - the
value is perceived as not measured.

Automatic conversion script
Id: cif_fix_values 3008 2015-01-20 13:52:24Z robertas 
;
_cod_original_cell_volume 3883.2(19)
_cod_original_sg_symbol_H-M P-1
_cod_database_code 4076159

loop_
_symmetry_equiv_pos_as_xyz
'x, y, z'
'-x, -y, -z'

loop_
_atom_site_label
_atom_site_type_symbol
_atom_site_fract_x
_atom_site_fract_y
_atom_site_fract_z
_atom_site_U_iso_or_equiv
_atom_site_adp_type
_atom_site_occupancy
_atom_site_symmetry_multiplicity
_atom_site_calc_flag
_atom_site_refinement_flags
_atom_site_disorder_assembly
_atom_site_disorder_group
Pd1 Pd 0.72827(5) 0.30692(4) 0.20275(4) 0.0338(2) Uani 1 1 d . . .
Co1 Co 0.78292(11) 0.77345(10) 0.56186(9) 0.0603(5) Uani 1 1 d . . .
Co2 Co 0.90289(12) 0.80906(9) 0.49358(9) 0.0592(4) Uani 1 1 d . . .
As1 As 0.58747(7) 0.33470(6) 0.12626(6) 0.0395(3) Uani 1 1 d . . .
As2 As 0.71014(7) 0.16517(6) 0.09705(6) 0.0398(3) Uani 1 1 d . . .
O1 O 0.6909(10) 0.6644(8) 0.6248(9) 0.126(5) Uani 1 1 d . . .
O2 O 0.8469(9) 0.9445(7) 0.7079(6) 0.124(4) Uani 1 1 d . . .
O3 O 0.5925(8) 0.7761(9) 0.4582(7) 0.140(5) Uani 1 1 d . . .
O4 O 1.0662(9) 0.7701(7) 0.4192(7) 0.107(4) Uani 1 1 d . . .
O5 O 1.0063(10) 0.9925(6) 0.6127(7) 0.128(4) Uani 1 1 d . . .
O6 O 0.7564(10) 0.8188(9) 0.3604(6) 0.155(6) Uani 1 1 d . . .
N1 N 0.7575(5) 0.4339(4) 0.2971(4) 0.0312(16) Uani 1 1 d . . .
N2 N 1.1514(5) 0.7119(4) 0.7225(4) 0.0303(16) Uani 1 1 d . . .
C1 C 0.7270(11) 0.7070(11) 0.6018(9) 0.081(4) Uani 1 1 d . . .
C2 C 0.8202(10) 0.8810(9) 0.6538(8) 0.079(4) Uani 1 1 d . . .
C3 C 0.6666(11) 0.7779(10) 0.4987(9) 0.093(5) Uani 1 1 d . . .
C4 C 1.0042(12) 0.7857(8) 0.4465(8) 0.078(4) Uani 1 1 d . . .
C5 C 0.9668(12) 0.9255(8) 0.5675(9) 0.087(4) Uani 1 1 d . . .
C6 C 0.8127(11) 0.8167(9) 0.4115(8) 0.085(4) Uani 1 1 d . . .
C7 C 0.7238(10) 0.4546(8) 0.3611(6) 0.065(3) Uani 1 1 d . . .
H7 H 0.6817 0.4110 0.3652 0.078 Uiso 1 1 calc R . .
C8 C 0.7489(10) 0.5384(7) 0.4217(6) 0.066(3) Uani 1 1 d . . .
H8 H 0.7232 0.5505 0.4659 0.079 Uiso 1 1 calc R . .
C9 C 0.8118(7) 0.6058(6) 0.4189(5) 0.040(2) Uani 1 1 d . . .
C10 C 0.8437(8) 0.5837(7) 0.3520(6) 0.058(3) Uani 1 1 d . . .
H10 H 0.8844 0.6264 0.3457 0.070 Uiso 1 1 calc R . .
C11 C 0.8162(8) 0.4981(7) 0.2929(6) 0.059(3) Uani 1 1 d . . .
H11 H 0.8400 0.4846 0.2476 0.071 Uiso 1 1 calc R . .
C12 C 0.8425(7) 0.6956(6) 0.4844(5) 0.047(2) Uani 1 1 d . . .
C13 C 0.9130(7) 0.7438(6) 0.5588(6) 0.044(2) Uani 1 1 d . . .
C14 C 1.0551(7) 0.6765(7) 0.7099(6) 0.050(3) Uani 1 1 d . . .
H14 H 1.0398 0.6444 0.7375 0.060 Uiso 1 1 calc R . .
C15 C 0.9754(7) 0.6863(7) 0.6556(6) 0.051(3) Uani 1 1 d . . .
H15 H 0.9086 0.6595 0.6465 0.061 Uiso 1 1 calc R . .
C16 C 0.9966(7) 0.7351(6) 0.6165(5) 0.038(2) Uani 1 1 d . . .
C17 C 1.0976(7) 0.7721(6) 0.6302(6) 0.044(2) Uani 1 1 d . . .
H17 H 1.1148 0.8056 0.6042 0.053 Uiso 1 1 calc R . .
C18 C 1.1713(7) 0.7587(6) 0.6825(5) 0.041(2) Uani 1 1 d . . .
H18 H 1.2387 0.7832 0.6908 0.049 Uiso 1 1 calc R . .
C19 C 0.5417(7) 0.4268(6) 0.1995(6) 0.048(2) Uani 1 1 d . . .
C20 C 0.4797(11) 0.4098(9) 0.2397(10) 0.099(5) Uani 1 1 d . . .
H20 H 0.4602 0.3531 0.2335 0.119 Uiso 1 1 calc R . .
C21 C 0.4443(13) 0.4757(11) 0.2905(12) 0.128(7) Uani 1 1 d . . .
H21 H 0.3975 0.4621 0.3148 0.153 Uiso 1 1 calc R . .
C22 C 0.4773(13) 0.5597(12) 0.3051(11) 0.115(6) Uani 1 1 d . . .
H22 H 0.4559 0.6043 0.3412 0.139 Uiso 1 1 calc R . .
C23 C 0.5417(11) 0.5776(8) 0.2665(9) 0.083(4) Uani 1 1 d . . .
H23 H 0.5638 0.6348 0.2749 0.099 Uiso 1 1 calc R . .
C24 C 0.5749(9) 0.5117(7) 0.2148(6) 0.059(3) Uani 1 1 d . . .
H24 H 0.6208 0.5252 0.1898 0.070 Uiso 1 1 calc R . .
C25 C 0.6158(8) 0.3769(7) 0.0504(6) 0.049(2) Uani 1 1 d . . .
C26 C 0.7122(8) 0.3969(8) 0.0479(6) 0.060(3) Uani 1 1 d . . .
H26 H 0.7651 0.3882 0.0817 0.072 Uiso 1 1 calc R . .
C27 C 0.7315(11) 0.4300(10) -0.0047(9) 0.088(4) Uani 1 1 d . . .
H27 H 0.7977 0.4461 -0.0049 0.106 Uiso 1 1 calc R . .
C28 C 0.6512(15) 0.4394(10) -0.0578(9) 0.101(5) Uani 1 1 d . . .
H28 H 0.6631 0.4597 -0.0950 0.122 Uiso 1 1 calc R . .
C29 C 0.5554(12) 0.4186(10) -0.0545(8) 0.086(4) Uani 1 1 d . . .
H29 H 0.5022 0.4250 -0.0899 0.104 Uiso 1 1 calc R . .
C30 C 0.5349(10) 0.3887(8) -0.0010(7) 0.074(4) Uani 1 1 d . . .
H30 H 0.4691 0.3762 0.0014 0.089 Uiso 1 1 calc R . .
C31 C 0.4600(7) 0.2434(7) 0.0671(7) 0.060(3) Uani 1 1 d . . .
H31A H 0.4537 0.2092 0.0970 0.072 Uiso 1 1 calc R . .
H31B H 0.4042 0.2716 0.0673 0.072 Uiso 1 1 calc R . .
C32 C 0.4492(8) 0.1825(8) -0.0192(7) 0.063(3) Uani 1 1 d . . .
H32A H 0.4364 0.2137 -0.0521 0.076 Uiso 1 1 calc R . .
H32B H 0.3896 0.1349 -0.0387 0.076 Uiso 1 1 calc R . .
C33 C 0.5401(7) 0.1419(7) -0.0356(6) 0.058(3) Uani 1 1 d . . .
H33A H 0.5203 0.0985 -0.0925 0.069 Uiso 1 1 calc R . .
H33B H 0.5962 0.1876 -0.0274 0.069 Uiso 1 1 calc R . .
C34 C 0.5757(7) 0.0997(6) 0.0181(6) 0.053(3) Uani 1 1 d . . .
H34A H 0.5783 0.0406 -0.0159 0.063 Uiso 1 1 calc R . .
H34B H 0.5274 0.0961 0.0475 0.063 Uiso 1 1 calc R . .
C35 C 0.7533(8) 0.0857(6) 0.1402(6) 0.050(3) Uani 1 1 d . . .
C36 C 0.6896(9) 0.0499(7) 0.1719(7) 0.062(3) Uani 1 1 d . . .
H36 H 0.6266 0.0622 0.1714 0.075 Uiso 1 1 calc R . .
C37 C 0.7224(13) -0.0052(8) 0.2047(8) 0.091(5) Uani 1 1 d . . .
H37 H 0.6817 -0.0313 0.2262 0.109 Uiso 1 1 calc R . .
C38 C 0.8198(15) -0.0201(11) 0.2040(10) 0.108(6) Uani 1 1 d . . .
H38 H 0.8423 -0.0574 0.2249 0.130 Uiso 1 1 calc R . .
C39 C 0.8793(14) 0.0163(11) 0.1752(10) 0.100(5) Uani 1 1 d . . .
H39 H 0.9437 0.0067 0.1775 0.120 Uiso 1 1 calc R . .
C40 C 0.8460(10) 0.0688(8) 0.1416(7) 0.072(4) Uani 1 1 d . . .
H40 H 0.8873 0.0933 0.1194 0.087 Uiso 1 1 calc R . .
C41 C 0.7929(7) 0.1657(7) 0.0298(6) 0.049(2) Uani 1 1 d . . .
C42 C 0.7806(10) 0.0939(9) -0.0421(8) 0.080(4) Uani 1 1 d . . .
H42 H 0.7310 0.0438 -0.0569 0.096 Uiso 1 1 calc R . .
C43 C 0.8390(13) 0.0918(12) -0.0949(10) 0.109(5) Uani 1 1 d . . .
H43 H 0.8289 0.0416 -0.1432 0.130 Uiso 1 1 calc R . .
C44 C 0.9116(13) 0.1665(13) -0.0729(9) 0.107(6) Uani 1 1 d . . .
H44 H 0.9510 0.1678 -0.1068 0.128 Uiso 1 1 calc R . .
C45 C 0.9253(11) 0.2372(12) -0.0022(10) 0.098(5) Uani 1 1 d . . .
H45 H 0.9751 0.2873 0.0128 0.118 Uiso 1 1 calc R . .
C46 C 0.8661(8) 0.2373(9) 0.0494(7) 0.069(3) Uani 1 1 d . . .
H46 H 0.8773 0.2875 0.0980 0.083 Uiso 1 1 calc R . .
S1 S 0.4739(2) 0.1683(2) 0.2380(2) 0.0759(9) Uani 1 1 d D . .
O7 O 0.3969(7) 0.2163(7) 0.2454(7) 0.123(4) Uani 1 1 d D . .
O8 O 0.4479(8) 0.0909(6) 0.1609(5) 0.126(4) Uani 1 1 d D . .
O9 O 0.5747(6) 0.2225(6) 0.2611(6) 0.116(4) Uani 1 1 d D . .
C47 C 0.4792(8) 0.1267(7) 0.3170(6) 0.141(8) Uani 1 1 d D . .
F1 F 0.3864(9) 0.0741(9) 0.2948(9) 0.218(7) Uani 1 1 d D . .
F2 F 0.5535(11) 0.0841(11) 0.3127(9) 0.262(10) Uani 1 1 d D . .
F3 F 0.4998(12) 0.1996(10) 0.3891(5) 0.246(9) Uani 1 1 d D . .
S2 S 0.0163(3) 0.5266(3) 0.2000(2) 0.0859(11) Uani 1 1 d D . .
O10 O -0.0088(14) 0.4390(7) 0.1907(12) 0.084(6) Uani 0.54(2) 1 d PDU A 1
O11 O -0.0735(9) 0.5458(14) 0.1603(11) 0.113(8) Uani 0.54(2) 1 d PDU A 1
O12 O 0.0622(14) 0.5927(12) 0.2843(6) 0.135(11) Uani 0.54(2) 1 d PDU A 1
O10' O 0.0333(19) 0.4611(15) 0.2286(17) 0.126(11) Uani 0.46(2) 1 d PDU A 2
O11' O -0.0834(8) 0.500(2) 0.1421(12) 0.46(6) Uani 0.46(2) 1 d PDU A 2
O12' O 0.0359(18) 0.6113(9) 0.2688(11) 0.106(9) Uani 0.46(2) 1 d PDU A 2
C48 C 0.1115(8) 0.5345(7) 0.1461(7) 0.205(13) Uani 1 1 d D A .
F4 F 0.0666(17) 0.4705(14) 0.0662(8) 0.194(13) Uani 0.54(2) 1 d PDU A 1
F5 F 0.1968(11) 0.518(2) 0.1827(15) 0.190(13) Uani 0.54(2) 1 d PDU A 1
F6 F 0.1286(17) 0.6156(9) 0.1502(15) 0.137(8) Uani 0.54(2) 1 d PDU A 1
F4' F 0.120(2) 0.4547(10) 0.0988(15) 0.143(11) Uani 0.46(2) 1 d PDU A 2
F5' F 0.2032(9) 0.582(2) 0.2082(12) 0.29(3) Uani 0.46(2) 1 d PDU A 2
F6' F 0.0850(19) 0.5841(18) 0.1072(17) 0.153(11) Uani 0.46(2) 1 d PDU A 2
C49 C 0.1528(15) 0.3060(12) 0.8505(12) 0.127(6) Uani 1 1 d . . .
H49 H 0.1243 0.3565 0.8564 0.152 Uiso 1 1 calc R . .
Cl1 Cl 0.2665(6) 0.3247(5) 0.8319(4) 0.212(4) Uani 1 1 d . . .
Cl2 Cl 0.1778(6) 0.3015(6) 0.9438(4) 0.206(3) Uani 1 1 d . . .
Cl3 Cl 0.0668(5) 0.2150(4) 0.7730(4) 0.170(2) Uani 1 1 d . . .
C50 C 0.8127(11) 0.4036(10) 0.5696(11) 0.106(5) Uani 1 1 d . . .
H50 H 0.8435 0.3915 0.6152 0.127 Uiso 1 1 calc R . .
Cl4 Cl 0.9093(4) 0.4345(3) 0.5355(3) 0.1285(16) Uani 1 1 d . . .
Cl5 Cl 0.7590(5) 0.4903(4) 0.6083(4) 0.156(2) Uani 1 1 d . . .
Cl6 Cl 0.7296(5) 0.3104(5) 0.4963(4) 0.180(3) Uani 1 1 d . . .
C51 C 0.8060(12) 0.8012(13) 0.8661(10) 0.111(6) Uani 1 1 d . . .
H51 H 0.7397 0.7986 0.8327 0.133 Uiso 1 1 calc R . .
Cl7 Cl 0.8122(4) 0.8559(4) 0.9642(3) 0.157(2) Uani 1 1 d . . .
Cl9 Cl 0.8118(7) 0.6960(5) 0.8461(5) 0.233(4) Uani 1 1 d . . .
Cl8 Cl 0.8959(6) 0.8437(7) 0.8352(6) 0.247(5) Uani 1 1 d . . .
C52 C 0.715(2) 0.068(3) 0.502(3) 0.154(19) Uani 0.50 1 d P . .
H52 H 0.7428 0.1317 0.5310 0.185 Uiso 0.50 1 calc PR . .
Cl10 Cl 0.7570(8) 0.0439(7) 0.4295(7) 0.132(3) Uani 0.50 1 d PU . .
Cl11 Cl 0.7607(12) 0.0398(10) 0.5768(9) 0.208(6) Uani 0.50 1 d PU . .
Cl12 Cl 0.5982(14) 0.0612(14) 0.4894(11) 0.245(7) Uani 0.50 1 d PU . .
C53 C 0.4208(11) 0.8262(14) 0.2650(12) 0.23(3) Uani 0.50 1 d PD . .
H53 H 0.4399 0.8843 0.3120 0.271 Uiso 0.50 1 calc PR . .
Cl13 Cl 0.3766(10) 0.7516(9) 0.2958(8) 0.185(5) Uani 0.50 1 d PD . .
Cl14 Cl 0.5261(7) 0.8081(9) 0.2355(8) 0.168(5) Uani 0.50 1 d PD . .
Cl15 Cl 0.3277(9) 0.8267(11) 0.1895(8) 0.194(6) Uani 0.50 1 d PD . .

loop_
_atom_site_aniso_label
_atom_site_aniso_U_11
_atom_site_aniso_U_22
_atom_site_aniso_U_33
_atom_site_aniso_U_23
_atom_site_aniso_U_13
_atom_site_aniso_U_12
Pd1 0.0346(4) 0.0294(4) 0.0294(4) 0.0065(3) 0.0070(3) 0.0090(3)
Co1 0.0634(9) 0.0562(9) 0.0417(8) 0.0013(7) 0.0057(7) 0.0381(8)
Co2 0.0809(11) 0.0389(8) 0.0418(8) 0.0072(7) 0.0029(7) 0.0268(8)
As1 0.0369(5) 0.0394(6) 0.0363(5) 0.0128(5) 0.0070(4) 0.0114(4)
As2 0.0404(5) 0.0307(5) 0.0364(5) 0.0049(4) 0.0096(4) 0.0077(4)
O1 0.146(11) 0.117(10) 0.170(12) 0.072(9) 0.109(10) 0.074(9)
O2 0.150(10) 0.082(7) 0.072(7) -0.030(6) 0.024(7) 0.042(7)
O3 0.088(7) 0.176(13) 0.121(9) 0.042(9) -0.009(7) 0.068(8)
O4 0.109(8) 0.096(8) 0.105(8) 0.026(7) 0.058(7) 0.012(7)
O5 0.174(12) 0.040(6) 0.114(9) -0.004(6) 0.026(8) 0.010(7)
O6 0.188(12) 0.193(14) 0.063(7) 0.049(8) -0.015(7) 0.098(11)
N1 0.031(4) 0.031(4) 0.031(4) 0.016(3) 0.004(3) 0.006(3)
N2 0.037(4) 0.022(4) 0.019(4) 0.001(3) 0.002(3) 0.001(3)
C1 0.072(9) 0.092(11) 0.074(9) 0.018(8) 0.033(7) 0.050(8)
C2 0.092(9) 0.071(9) 0.053(8) 0.006(7) 0.011(7) 0.041(8)
C3 0.081(9) 0.103(11) 0.075(9) 0.019(9) 0.008(8) 0.056(9)
C4 0.105(11) 0.054(8) 0.052(8) 0.011(7) 0.010(7) 0.015(8)
C5 0.122(12) 0.036(7) 0.083(10) 0.014(7) 0.016(9) 0.019(8)
C6 0.117(11) 0.075(9) 0.048(7) 0.022(7) -0.002(7) 0.043(8)
C7 0.109(10) 0.052(7) 0.048(7) 0.023(6) 0.047(7) 0.020(7)
C8 0.122(10) 0.042(6) 0.031(6) 0.004(5) 0.040(6) 0.021(7)
C9 0.042(5) 0.037(5) 0.037(5) 0.010(4) 0.008(4) 0.020(4)
C10 0.054(6) 0.042(6) 0.056(7) 0.000(5) 0.025(5) -0.002(5)
C11 0.073(7) 0.042(6) 0.048(6) 0.000(5) 0.033(6) 0.011(6)
C12 0.056(6) 0.043(6) 0.027(5) -0.001(4) 0.005(4) 0.026(5)
C13 0.049(5) 0.032(5) 0.037(5) 0.002(4) 0.006(4) 0.020(4)
C14 0.044(6) 0.053(6) 0.053(6) 0.027(6) 0.010(5) 0.008(5)
C15 0.039(5) 0.059(7) 0.047(6) 0.019(6) 0.008(4) 0.015(5)
C16 0.048(5) 0.031(5) 0.031(5) 0.008(4) 0.008(4) 0.018(4)
C17 0.050(6) 0.038(5) 0.041(6) 0.017(5) 0.009(4) 0.015(5)
C18 0.034(5) 0.037(5) 0.040(5) 0.011(5) 0.005(4) 0.004(4)
C19 0.041(5) 0.035(5) 0.052(6) 0.010(5) 0.004(5) 0.008(4)
C20 0.095(10) 0.051(8) 0.137(13) 0.007(8) 0.081(10) 0.009(7)
C21 0.131(15) 0.081(12) 0.164(17) 0.013(12) 0.111(14) 0.024(11)
C22 0.118(14) 0.102(14) 0.148(16) 0.043(13) 0.082(13) 0.068(12)
C23 0.103(10) 0.048(7) 0.091(10) 0.024(7) 0.021(8) 0.039(7)
C24 0.069(7) 0.058(7) 0.051(7) 0.020(6) 0.021(5) 0.029(6)
C25 0.062(6) 0.054(6) 0.038(6) 0.025(5) 0.014(5) 0.023(5)
C26 0.058(7) 0.074(8) 0.045(6) 0.025(6) 0.014(5) 0.017(6)
C27 0.096(10) 0.099(11) 0.083(10) 0.043(9) 0.048(9) 0.021(9)
C28 0.155(16) 0.103(12) 0.077(10) 0.069(10) 0.041(11) 0.026(12)
C29 0.096(11) 0.097(11) 0.079(10) 0.058(9) 0.016(8) 0.022(9)
C30 0.084(9) 0.080(9) 0.071(9) 0.049(8) 0.015(7) 0.025(7)
C31 0.039(5) 0.062(7) 0.057(7) 0.010(6) 0.009(5) 0.003(5)
C32 0.040(6) 0.066(8) 0.057(7) 0.015(6) -0.006(5) 0.004(5)
C33 0.048(6) 0.056(7) 0.032(6) -0.001(5) -0.011(4) 0.004(5)
C34 0.041(5) 0.036(5) 0.049(6) -0.004(5) 0.010(5) -0.007(4)
C35 0.059(6) 0.030(5) 0.036(6) -0.003(4) 0.000(5) 0.012(5)
C36 0.064(7) 0.048(7) 0.065(8) 0.025(6) 0.005(6) 0.006(6)
C37 0.130(13) 0.051(8) 0.060(8) 0.022(7) -0.005(8) -0.012(8)
C38 0.131(15) 0.076(11) 0.086(12) 0.027(9) -0.023(11) 0.049(11)
C39 0.107(13) 0.078(11) 0.092(12) 0.017(9) 0.013(10) 0.045(10)
C40 0.080(8) 0.061(8) 0.068(8) 0.020(7) 0.014(6) 0.040(7)
C41 0.045(5) 0.040(6) 0.052(6) 0.009(5) 0.018(5) 0.010(5)
C42 0.080(9) 0.069(9) 0.070(9) 0.006(7) 0.038(7) 0.010(7)
C43 0.119(13) 0.112(14) 0.085(11) 0.017(10) 0.061(10) 0.035(12)
C44 0.100(12) 0.128(15) 0.071(10) 0.015(10) 0.052(9) 0.014(11)
C45 0.073(9) 0.121(14) 0.119(13) 0.062(12) 0.050(9) 0.013(9)
C46 0.058(7) 0.076(9) 0.060(8) 0.016(7) 0.021(6) 0.016(7)
S1 0.065(2) 0.094(3) 0.076(2) 0.040(2) 0.0281(17) 0.0273(19)
O7 0.101(8) 0.137(10) 0.150(10) 0.065(9) 0.043(7) 0.078(7)
O8 0.142(10) 0.106(9) 0.083(7) -0.003(7) 0.035(7) 0.031(8)
O9 0.086(7) 0.113(9) 0.153(10) 0.055(8) 0.054(7) 0.015(6)
C47 0.115(15) 0.21(3) 0.16(2) 0.14(2) 0.042(15) 0.068(17)
F1 0.171(12) 0.284(19) 0.279(18) 0.193(17) 0.108(12) 0.026(12)
F2 0.264(17) 0.46(3) 0.32(2) 0.33(2) 0.171(16) 0.255(19)
F3 0.237(16) 0.38(3) 0.085(9) 0.083(13) 0.041(10) 0.064(17)
S2 0.091(3) 0.087(3) 0.083(3) 0.037(2) 0.041(2) 0.013(2)
O10 0.105(10) 0.070(9) 0.081(9) 0.040(7) 0.032(8) 0.012(7)
O11 0.093(11) 0.117(11) 0.136(12) 0.071(9) 0.013(7) 0.033(8)
O12 0.151(14) 0.122(13) 0.123(13) 0.053(9) 0.022(9) 0.048(9)
O10' 0.132(14) 0.123(14) 0.125(14) 0.057(10) 0.030(9) 0.042(9)
O11' 0.45(6) 0.45(6) 0.46(6) 0.20(3) 0.13(2) 0.116(18)
O12' 0.134(13) 0.100(12) 0.094(12) 0.052(9) 0.033(8) 0.038(9)
C48 0.32(4) 0.20(3) 0.19(3) 0.15(3) 0.10(3) 0.08(3)
F4 0.227(16) 0.196(16) 0.181(15) 0.102(11) 0.069(10) 0.050(9)
F5 0.170(15) 0.191(15) 0.213(15) 0.090(10) 0.066(9) 0.046(9)
F6 0.154(12) 0.140(12) 0.128(11) 0.077(9) 0.053(8) -0.006(8)
F4' 0.147(13) 0.159(14) 0.130(13) 0.058(9) 0.064(9) 0.046(9)
F5' 0.28(3) 0.28(3) 0.29(3) 0.120(15) 0.084(13) 0.073(12)
F6' 0.169(14) 0.158(14) 0.141(14) 0.075(10) 0.064(10) 0.009(9)
C49 0.152(17) 0.111(15) 0.141(17) 0.063(14) 0.071(14) 0.038(13)
Cl1 0.202(7) 0.226(8) 0.187(6) 0.063(6) 0.114(6) -0.015(6)
Cl2 0.247(8) 0.252(9) 0.145(5) 0.111(6) 0.084(5) 0.029(7)
Cl3 0.156(5) 0.158(6) 0.170(6) 0.067(5) 0.018(4) 0.032(4)
C50 0.089(10) 0.085(11) 0.117(13) 0.021(10) 0.021(9) 0.034(9)
Cl4 0.127(4) 0.128(4) 0.122(4) 0.030(3) 0.056(3) 0.056(3)
Cl5 0.188(5) 0.156(5) 0.207(6) 0.099(5) 0.137(5) 0.113(4)
Cl6 0.139(5) 0.162(6) 0.170(6) 0.020(5) 0.047(4) -0.003(4)
C51 0.107(12) 0.159(17) 0.105(13) 0.077(13) 0.045(10) 0.069(12)
Cl7 0.143(4) 0.193(6) 0.114(4) 0.046(4) 0.041(3) 0.046(4)
Cl9 0.256(9) 0.145(6) 0.204(7) 0.041(6) -0.043(6) 0.067(6)
Cl8 0.152(6) 0.408(14) 0.303(10) 0.246(11) 0.117(6) 0.088(7)
C52 0.050(17) 0.18(4) 0.31(6) 0.19(5) 0.04(3) 0.03(2)
Cl10 0.115(6) 0.114(6) 0.135(7) 0.025(5) 0.054(5) 0.001(5)
Cl11 0.256(10) 0.196(9) 0.214(9) 0.130(8) 0.036(7) 0.118(8)
Cl12 0.220(11) 0.306(12) 0.209(10) 0.115(9) 0.072(8) 0.050(8)
C53 0.18(5) 0.28(8) 0.24(7) 0.12(6) 0.09(5) 0.07(5)
Cl13 0.223(14) 0.162(11) 0.225(14) 0.127(12) 0.067(12) 0.086(11)
Cl14 0.143(9) 0.166(11) 0.190(12) 0.087(10) 0.018(9) 0.046(9)
Cl15 0.188(12) 0.315(19) 0.185(12) 0.179(14) 0.076(10) 0.150(13)

loop_
_atom_type_symbol
_atom_type_description
_atom_type_scat_dispersion_real
_atom_type_scat_dispersion_imag
_atom_type_scat_source
C C 0.0033 0.0016 'International Tables Vol C Tables 4.2.6.8 and 6.1.1.4'
H H 0.0000 0.0000 'International Tables Vol C Tables 4.2.6.8 and 6.1.1.4'
N N 0.0061 0.0033 'International Tables Vol C Tables 4.2.6.8 and 6.1.1.4'
O O 0.0106 0.0060 'International Tables Vol C Tables 4.2.6.8 and 6.1.1.4'
F F 0.0171 0.0103 'International Tables Vol C Tables 4.2.6.8 and 6.1.1.4'
S S 0.1246 0.1234 'International Tables Vol C Tables 4.2.6.8 and 6.1.1.4'
Cl Cl 0.1484 0.1585 'International Tables Vol C Tables 4.2.6.8 and 6.1.1.4'
Co Co 0.3494 0.9721 'International Tables Vol C Tables 4.2.6.8 and 6.1.1.4'
As As 0.0499 2.0058 'International Tables Vol C Tables 4.2.6.8 and 6.1.1.4'
Pd Pd -0.9988 1.0072 'International Tables Vol C Tables 4.2.6.8 and 6.1.1.4'

loop_
_geom_angle_atom_site_label_1
_geom_angle_atom_site_label_2
_geom_angle_atom_site_label_3
_geom_angle
_geom_angle_site_symmetry_1
_geom_angle_site_symmetry_3
N2 Pd1 N1 87.5(2) 2_766 .
N2 Pd1 As2 89.28(18) 2_766 .
N1 Pd1 As2 175.12(18) . .
N2 Pd1 As1 175.74(19) 2_766 .
N1 Pd1 As1 89.13(17) . .
As2 Pd1 As1 94.28(4) . .
C1 Co1 C3 97.9(7) . .
C1 Co1 C2 99.2(6) . .
C3 Co1 C2 103.1(6) . .
C1 Co1 C13 103.8(5) . .
C3 Co1 C13 142.9(5) . .
C2 Co1 C13 102.6(5) . .
C1 Co1 C12 104.2(5) . .
C3 Co1 C12 105.2(5) . .
C2 Co1 C12 140.1(5) . .
C13 Co1 C12 40.5(4) . .
C1 Co1 Co2 152.5(4) . .
C3 Co1 Co2 99.4(5) . .
C2 Co1 Co2 97.5(5) . .
C13 Co1 Co2 50.9(3) . .
C12 Co1 Co2 50.5(3) . .
C6 Co2 C4 99.4(6) . .
C6 Co2 C5 103.8(6) . .
C4 Co2 C5 97.0(6) . .
C6 Co2 C12 102.7(5) . .
C4 Co2 C12 102.4(5) . .
C5 Co2 C12 144.0(5) . .
C6 Co2 C13 140.7(6) . .
C4 Co2 C13 102.2(5) . .
C5 Co2 C13 105.7(5) . .
C12 Co2 C13 40.6(4) . .
C6 Co2 Co1 98.5(5) . .
C4 Co2 Co1 150.8(4) . .
C5 Co2 Co1 100.9(5) . .
C12 Co2 Co1 51.0(3) . .
C13 Co2 Co1 50.8(3) . .
C25 As1 C19 103.7(4) . .
C25 As1 C31 106.3(5) . .
C19 As1 C31 100.4(4) . .
C25 As1 Pd1 115.4(3) . .
C19 As1 Pd1 109.7(3) . .
C31 As1 Pd1 119.3(4) . .
C41 As2 C35 103.6(5) . .
C41 As2 C34 103.4(4) . .
C35 As2 C34 104.3(4) . .
C41 As2 Pd1 112.9(3) . .
C35 As2 Pd1 112.3(3) . .
C34 As2 Pd1 118.9(3) . .
C7 N1 C11 117.2(9) . .
C7 N1 Pd1 125.1(7) . .
C11 N1 Pd1 117.7(6) . .
C14 N2 C18 118.0(8) . .
C14 N2 Pd1 122.7(6) . 2_766
C18 N2 Pd1 119.2(6) . 2_766
O1 C1 Co1 178.3(16) . .
O2 C2 Co1 176.5(13) . .
O3 C3 Co1 176.3(16) . .
O4 C4 Co2 177.9(14) . .
O5 C5 Co2 177.3(14) . .
O6 C6 Co2 178.0(14) . .
N1 C7 C8 121.9(10) . .
N1 C7 H7 119.1 . .
C8 C7 H7 119.1 . .
C7 C8 C9 121.4(10) . .
C7 C8 H8 119.3 . .
C9 C8 H8 119.3 . .
C10 C9 C8 115.9(9) . .
C10 C9 C12 121.6(10) . .
C8 C9 C12 122.5(9) . .
C9 C10 C11 120.0(10) . .
C9 C10 H10 120.0 . .
C11 C10 H10 120.0 . .
N1 C11 C10 123.5(10) . .
N1 C11 H11 118.3 . .
C10 C11 H11 118.3 . .
C13 C12 C9 138.6(8) . .
C13 C12 Co2 70.2(6) . .
C9 C12 Co2 134.4(7) . .
C13 C12 Co1 69.5(5) . .
C9 C12 Co1 137.2(8) . .
Co2 C12 Co1 78.5(4) . .
C12 C13 C16 140.7(8) . .
C12 C13 Co1 70.0(5) . .
C16 C13 Co1 135.3(7) . .
C12 C13 Co2 69.2(6) . .
C16 C13 Co2 134.9(7) . .
Co1 C13 Co2 78.3(3) . .
N2 C14 C15 121.5(9) . .
N2 C14 H14 119.2 . .
C15 C14 H14 119.2 . .
C16 C15 C14 119.8(9) . .
C16 C15 H15 120.1 . .
C14 C15 H15 120.1 . .
C15 C16 C17 118.2(8) . .
C15 C16 C13 119.5(9) . .
C17 C16 C13 122.2(8) . .
C18 C17 C16 119.0(9) . .
C18 C17 H17 120.5 . .
C16 C17 H17 120.5 . .
N2 C18 C17 123.4(9) . .
N2 C18 H18 118.3 . .
C17 C18 H18 118.3 . .
C20 C19 C24 118.1(11) . .
C20 C19 As1 120.8(9) . .
C24 C19 As1 121.0(8) . .
C19 C20 C21 120.7(13) . .
C19 C20 H20 119.6 . .
C21 C20 H20 119.6 . .
C22 C21 C20 120.7(15) . .
C22 C21 H21 119.7 . .
C20 C21 H21 119.7 . .
C23 C22 C21 118.8(15) . .
C23 C22 H22 120.6 . .
C21 C22 H22 120.6 . .
C22 C23 C24 120.3(14) . .
C22 C23 H23 119.8 . .
C24 C23 H23 119.8 . .
C19 C24 C23 121.2(12) . .
C19 C24 H24 119.4 . .
C23 C24 H24 119.4 . .
C26 C25 C30 120.8(10) . .
C26 C25 As1 120.7(7) . .
C30 C25 As1 118.5(9) . .
C25 C26 C27 119.9(11) . .
C25 C26 H26 120.1 . .
C27 C26 H26 120.1 . .
C26 C27 C28 119.7(13) . .
C26 C27 H27 120.1 . .
C28 C27 H27 120.1 . .
C29 C28 C27 119.3(12) . .
C29 C28 H28 120.3 . .
C27 C28 H28 120.3 . .
C28 C29 C30 122.0(13) . .
C28 C29 H29 119.0 . .
C30 C29 H29 119.0 . .
C29 C30 C25 118.3(13) . .
C29 C30 H30 120.9 . .
C25 C30 H30 120.9 . .
C32 C31 As1 115.7(7) . .
C32 C31 H31A 108.4 . .
As1 C31 H31A 108.4 . .
C32 C31 H31B 108.4 . .
As1 C31 H31B 108.4 . .
H31A C31 H31B 107.4 . .
C31 C32 C33 117.1(8) . .
C31 C32 H32A 108.0 . .
C33 C32 H32A 108.0 . .
C31 C32 H32B 108.0 . .
C33 C32 H32B 108.0 . .
H32A C32 H32B 107.3 . .
C34 C33 C32 113.9(10) . .
C34 C33 H33A 108.8 . .
C32 C33 H33A 108.8 . .
C34 C33 H33B 108.8 . .
C32 C33 H33B 108.8 . .
H33A C33 H33B 107.7 . .
C33 C34 As2 112.0(7) . .
C33 C34 H34A 109.2 . .
As2 C34 H34A 109.2 . .
C33 C34 H34B 109.2 . .
As2 C34 H34B 109.2 . .
H34A C34 H34B 107.9 . .
C40 C35 C36 121.2(11) . .
C40 C35 As2 120.2(10) . .
C36 C35 As2 118.6(8) . .
C35 C36 C37 118.2(12) . .
C35 C36 H36 120.9 . .
C37 C36 H36 120.9 . .
C36 C37 C38 117.6(14) . .
C36 C37 H37 121.2 . .
C38 C37 H37 121.2 . .
C39 C38 C37 122.8(15) . .
C39 C38 H38 118.6 . .
C37 C38 H38 118.6 . .
C38 C39 C40 119.3(17) . .
C38 C39 H39 120.3 . .
C40 C39 H39 120.3 . .
C35 C40 C39 120.9(15) . .
C35 C40 H40 119.6 . .
C39 C40 H40 119.6 . .
C46 C41 C42 116.7(10) . .
C46 C41 As2 122.0(8) . .
C42 C41 As2 121.4(8) . .
C41 C42 C43 123.4(13) . .
C41 C42 H42 118.3 . .
C43 C42 H42 118.3 . .
C44 C43 C42 117.8(14) . .
C44 C43 H43 121.1 . .
C42 C43 H43 121.1 . .
C45 C44 C43 119.6(14) . .
C45 C44 H44 120.2 . .
C43 C44 H44 120.2 . .
C44 C45 C46 121.4(14) . .
C44 C45 H45 119.3 . .
C46 C45 H45 119.3 . .
C41 C46 C45 121.2(13) . .
C41 C46 H46 119.4 . .
C45 C46 H46 119.4 . .
O7 S1 O8 113.8(6) . .
O7 S1 O9 113.7(6) . .
O8 S1 O9 113.4(6) . .
O7 S1 C47 104.6(5) . .
O8 S1 C47 105.1(5) . .
O9 S1 C47 104.9(5) . .
F2 C47 F1 113.5(9) . .
F2 C47 F3 113.9(9) . .
F1 C47 F3 112.7(9) . .
F2 C47 S1 105.3(6) . .
F1 C47 S1 105.5(6) . .
F3 C47 S1 104.9(7) . .
O10 S2 O12' 132.8(10) . .
O10 S2 O11' 83.3(14) . .
O12' S2 O11' 113.3(10) . .
O10 S2 O12 114.2(8) . .
O12' S2 O12 24.6(12) . .
O11' S2 O12 133.7(13) . .
O10 S2 O10' 29.3(11) . .
O12' S2 O10' 110.3(9) . .
O11' S2 O10' 111.1(10) . .
O12 S2 O10' 87.7(12) . .
O10 S2 O11 109.5(8) . .
O12' S2 O11 87.9(13) . .
O11' S2 O11 27.9(15) . .
O12 S2 O11 111.2(9) . .
O10' S2 O11 134.4(11) . .
O10 S2 C48 108.7(6) . .
O12' S2 C48 107.1(6) . .
O11' S2 C48 108.1(8) . .
O12 S2 C48 105.9(6) . .
O10' S2 C48 106.7(7) . .
O11 S2 C48 107.0(6) . .
F4' C48 F6 138.4(11) . .
F4' C48 F5 69.8(12) . .
F6 C48 F5 112.2(10) . .
F4' C48 F6' 116.2(10) . .
F6 C48 F6' 34.7(11) . .
F5 C48 F6' 138.8(12) . .
F4' C48 F4 42.7(11) . .
F6 C48 F4 111.6(10) . .
F5 C48 F4 111.5(10) . .
F6' C48 F4 78.9(12) . .
F4' C48 F5' 109.6(10) . .
F6 C48 F5' 74.3(13) . .
F5 C48 F5' 41.8(13) . .
F6' C48 F5' 107.9(10) . .
F4 C48 F5' 145.4(12) . .
F4' C48 S2 110.5(7) . .
F6 C48 S2 107.9(7) . .
F5 C48 S2 108.3(7) . .
F6' C48 S2 106.8(7) . .
F4 C48 S2 104.8(7) . .
F5' C48 S2 105.3(7) . .
Cl3 C49 Cl1 113.0(11) . .
Cl3 C49 Cl2 112.6(10) . .
Cl1 C49 Cl2 107.5(12) . .
Cl3 C49 H49 107.8 . .
Cl1 C49 H49 107.8 . .
Cl2 C49 H49 107.8 . .
Cl6 C50 Cl4 111.3(10) . .
Cl6 C50 Cl5 114.4(9) . .
Cl4 C50 Cl5 109.3(9) . .
Cl6 C50 H50 107.2 . .
Cl4 C50 H50 107.2 . .
Cl5 C50 H50 107.2 . .
Cl7 C51 Cl8 116.2(12) . .
Cl7 C51 Cl9 108.9(10) . .
Cl8 C51 Cl9 108.5(10) . .
Cl7 C51 H51 107.7 . .
Cl8 C51 H51 107.7 . .
Cl9 C51 H51 107.7 . .
Cl10 C52 Cl12 120(3) . .
Cl10 C52 Cl11 120(2) . .
Cl12 C52 Cl11 109(2) . .
Cl10 C52 H52 101.1 . .
Cl12 C52 H52 101.1 . .
Cl11 C52 H52 101.1 . .
Cl15 C53 Cl14 111.6(9) . .
Cl15 C53 Cl13 110.2(9) . .
Cl14 C53 Cl13 111.7(9) . .
Cl15 C53 H53 107.7 . .
Cl14 C53 H53 107.7 . .
Cl13 C53 H53 107.7 . .

loop_
_geom_bond_atom_site_label_1
_geom_bond_atom_site_label_2
_geom_bond_distance
_geom_bond_site_symmetry_2
Pd1 N2 2.085(7) 2_766
Pd1 N1 2.096(7) .
Pd1 As2 2.3784(12) .
Pd1 As1 2.3852(12) .
Co1 C1 1.785(18) .
Co1 C3 1.814(13) .
Co1 C2 1.855(13) .
Co1 C13 1.954(9) .
Co1 C12 1.960(9) .
Co1 Co2 2.471(3) .
Co2 C6 1.818(12) .
Co2 C4 1.829(17) .
Co2 C5 1.865(14) .
Co2 C12 1.947(11) .
Co2 C13 1.960(10) .
As1 C25 1.923(10) .
As1 C19 1.924(10) .
As1 C31 1.962(10) .
As2 C41 1.886(10) .
As2 C35 1.944(10) .
As2 C34 1.961(9) .
O1 C1 1.107(17) .
O2 C2 1.092(14) .
O3 C3 1.127(14) .
O4 C4 1.107(16) .
O5 C5 1.092(14) .
O6 C6 1.112(13) .
N1 C7 1.315(12) .
N1 C11 1.326(12) .
N2 C14 1.327(11) .
N2 C18 1.344(11) .
N2 Pd1 2.085(6) 2_766
C7 C8 1.364(14) .
C7 H7 0.9300 .
C8 C9 1.387(14) .
C8 H8 0.9300 .
C9 C10 1.347(13) .
C9 C12 1.464(12) .
C10 C11 1.376(14) .
C10 H10 0.9300 .
C11 H11 0.9300 .
C12 C13 1.356(12) .
C13 C16 1.472(12) .
C14 C15 1.408(13) .
C14 H14 0.9300 .
C15 C16 1.361(13) .
C15 H15 0.9300 .
C16 C17 1.389(13) .
C17 C18 1.367(12) .
C17 H17 0.9300 .
C18 H18 0.9300 .
C19 C20 1.340(16) .
C19 C24 1.363(14) .
C20 C21 1.385(18) .
C20 H20 0.9300 .
C21 C22 1.35(2) .
C21 H21 0.9300 .
C22 C23 1.35(2) .
C22 H22 0.9300 .
C23 C24 1.374(16) .
C23 H23 0.9300 .
C24 H24 0.9300 .
C25 C26 1.359(14) .
C25 C30 1.406(14) .
C26 C27 1.376(16) .
C26 H26 0.9300 .
C27 C28 1.40(2) .
C27 H27 0.9300 .
C28 C29 1.36(2) .
C28 H28 0.9300 .
C29 C30 1.358(17) .
C29 H29 0.9300 .
C30 H30 0.9300 .
C31 C32 1.488(15) .
C31 H31A 0.9700 .
C31 H31B 0.9700 .
C32 C33 1.556(15) .
C32 H32A 0.9700 .
C32 H32B 0.9700 .
C33 C34 1.499(14) .
C33 H33A 0.9700 .
C33 H33B 0.9700 .
C34 H34A 0.9700 .
C34 H34B 0.9700 .
C35 C40 1.359(15) .
C35 C36 1.378(15) .
C36 C37 1.394(16) .
C36 H36 0.9300 .
C37 C38 1.42(2) .
C37 H37 0.9300 .
C38 C39 1.30(2) .
C38 H38 0.9300 .
C39 C40 1.366(19) .
C39 H39 0.9300 .
C40 H40 0.9300 .
C41 C46 1.356(15) .
C41 C42 1.367(15) .
C42 C43 1.404(18) .
C42 H42 0.9300 .
C43 C44 1.38(2) .
C43 H43 0.9300 .
C44 C45 1.34(2) .
C44 H44 0.9300 .
C45 C46 1.401(17) .
C45 H45 0.9300 .
C46 H46 0.9300 .
S1 O7 1.436(7) .
S1 O8 1.443(7) .
S1 O9 1.448(7) .
S1 C47 1.876(7) .
C47 F2 1.345(9) .
C47 F1 1.349(9) .
C47 F3 1.359(9) .
S2 O10 1.432(8) .
S2 O12' 1.443(9) .
S2 O11' 1.444(9) .
S2 O12 1.451(8) .
S2 O10' 1.455(9) .
S2 O11 1.457(8) .
S2 C48 1.858(7) .
C48 F4' 1.339(9) .
C48 F6 1.352(9) .
C48 F5 1.357(9) .
C48 F6' 1.363(9) .
C48 F4 1.385(9) .
C48 F5' 1.398(9) .
C49 Cl3 1.70(2) .
C49 Cl1 1.714(19) .
C49 Cl2 1.737(18) .
C49 H49 0.9800 .
C50 Cl6 1.684(16) .
C50 Cl4 1.721(17) .
C50 Cl5 1.726(15) .
C50 H50 0.9800 .
C51 Cl7 1.665(17) .
C51 Cl8 1.691(17) .
C51 Cl9 1.712(19) .
C51 H51 0.9800 .
C52 Cl10 1.52(5) .
C52 Cl12 1.58(3) .
C52 Cl11 1.68(4) .
C52 H52 0.9800 .
C53 Cl15 1.697(10) .
C53 Cl14 1.702(10) .
C53 Cl13 1.705(10) .
C53 H53 0.9800 .

loop_
_geom_torsion_atom_site_label_1
_geom_torsion_atom_site_label_2
_geom_torsion_atom_site_label_3
_geom_torsion_atom_site_label_4
_geom_torsion
_geom_torsion_site_symmetry_1
C1 Co1 Co2 C6 125.9(11) .
C3 Co1 Co2 C6 -2.5(6) .
C2 Co1 Co2 C6 -107.2(6) .
C13 Co1 Co2 C6 152.6(5) .
C12 Co1 Co2 C6 99.5(5) .
C1 Co1 Co2 C4 -1.3(13) .
C3 Co1 Co2 C4 -129.7(10) .
C2 Co1 Co2 C4 125.6(9) .
C13 Co1 Co2 C4 25.4(9) .
C12 Co1 Co2 C4 -27.8(9) .
C1 Co1 Co2 C5 -128.2(11) .
C3 Co1 Co2 C5 103.4(6) .
C2 Co1 Co2 C5 -1.2(6) .
C13 Co1 Co2 C5 -101.4(6) .
C12 Co1 Co2 C5 -154.6(6) .
C1 Co1 Co2 C12 26.4(11) .
C3 Co1 Co2 C12 -102.0(6) .
C2 Co1 Co2 C12 153.4(5) .
C13 Co1 Co2 C12 53.2(5) .
C1 Co1 Co2 C13 -26.7(11) .
C3 Co1 Co2 C13 -155.1(6) .
C2 Co1 Co2 C13 100.2(5) .
C12 Co1 Co2 C13 -53.2(5) .
N2 Pd1 As1 C25 130(3) 2_766
N1 Pd1 As1 C25 93.5(4) .
As2 Pd1 As1 C25 -83.0(3) .
N2 Pd1 As1 C19 14(3) 2_766
N1 Pd1 As1 C19 -23.1(4) .
As2 Pd1 As1 C19 160.4(3) .
N2 Pd1 As1 C31 -101(3) 2_766
N1 Pd1 As1 C31 -138.0(4) .
As2 Pd1 As1 C31 45.5(4) .
N2 Pd1 As2 C41 -87.7(4) 2_766
N1 Pd1 As2 C41 -39(2) .
As1 Pd1 As2 C41 94.7(3) .
N2 Pd1 As2 C35 29.0(4) 2_766
N1 Pd1 As2 C35 77(2) .
As1 Pd1 As2 C35 -148.7(4) .
N2 Pd1 As2 C34 151.1(4) 2_766
N1 Pd1 As2 C34 -161(2) .
As1 Pd1 As2 C34 -26.6(4) .
N2 Pd1 N1 C7 -83.5(8) 2_766
As2 Pd1 N1 C7 -132(2) .
As1 Pd1 N1 C7 93.9(8) .
N2 Pd1 N1 C11 95.1(7) 2_766
As2 Pd1 N1 C11 47(2) .
As1 Pd1 N1 C11 -87.5(7) .
C3 Co1 C1 O1 50(46) .
C2 Co1 C1 O1 155(45) .
C13 Co1 C1 O1 -100(45) .
C12 Co1 C1 O1 -58(46) .
Co2 Co1 C1 O1 -79(46) .
C1 Co1 C2 O2 118(23) .
C3 Co1 C2 O2 -141(23) .
C13 Co1 C2 O2 12(23) .
C12 Co1 C2 O2 -7(23) .
Co2 Co1 C2 O2 -40(23) .
C1 Co1 C3 O3 -42(23) .
C2 Co1 C3 O3 -144(23) .
C13 Co1 C3 O3 84(23) .
C12 Co1 C3 O3 65(23) .
Co2 Co1 C3 O3 116(23) .
C6 Co2 C4 O4 -149(40) .
C5 Co2 C4 O4 106(40) .
C12 Co2 C4 O4 -43(40) .
C13 Co2 C4 O4 -2(40) .
Co1 Co2 C4 O4 -22(40) .
C6 Co2 C5 O5 177(100) .
C4 Co2 C5 O5 -81(36) .
C12 Co2 C5 O5 41(36) .
C13 Co2 C5 O5 24(36) .
Co1 Co2 C5 O5 76(36) .
C4 Co2 C6 O6 87(42) .
C5 Co2 C6 O6 -174(100) .
C12 Co2 C6 O6 -18(42) .
C13 Co2 C6 O6 -36(43) .
Co1 Co2 C6 O6 -70(42) .
C11 N1 C7 C8 -1.0(17) .
Pd1 N1 C7 C8 177.6(9) .
N1 C7 C8 C9 -0.3(19) .
C7 C8 C9 C10 1.7(17) .
C7 C8 C9 C12 -177.9(10) .
C8 C9 C10 C11 -1.9(16) .
C12 C9 C10 C11 177.7(9) .
C7 N1 C11 C10 0.7(16) .
Pd1 N1 C11 C10 -177.9(9) .
C9 C10 C11 N1 0.8(17) .
C10 C9 C12 C13 -97.4(16) .
C8 C9 C12 C13 82.2(17) .
C10 C9 C12 Co2 15.8(14) .
C8 C9 C12 Co2 -164.6(9) .
C10 C9 C12 Co1 146.2(10) .
C8 C9 C12 Co1 -34.2(15) .
C6 Co2 C12 C13 -162.9(7) .
C4 Co2 C12 C13 94.4(7) .
C5 Co2 C12 C13 -26.4(11) .
Co1 Co2 C12 C13 -72.2(5) .
C6 Co2 C12 C9 57.4(10) .
C4 Co2 C12 C9 -45.3(10) .
C5 Co2 C12 C9 -166.1(10) .
C13 Co2 C12 C9 -139.7(12) .
Co1 Co2 C12 C9 148.1(10) .
C6 Co2 C12 Co1 -90.7(5) .
C4 Co2 C12 Co1 166.6(4) .
C5 Co2 C12 Co1 45.7(10) .
C13 Co2 C12 Co1 72.2(5) .
C1 Co1 C12 C13 -94.8(7) .
C3 Co1 C12 C13 162.8(8) .
C2 Co1 C12 C13 29.2(11) .
Co2 Co1 C12 C13 73.0(6) .
C1 Co1 C12 C9 46.0(11) .
C3 Co1 C12 C9 -56.5(12) .
C2 Co1 C12 C9 169.9(10) .
C13 Co1 C12 C9 140.8(13) .
Co2 Co1 C12 C9 -146.3(11) .
C1 Co1 C12 Co2 -167.8(5) .
C3 Co1 C12 Co2 89.8(6) .
C2 Co1 C12 Co2 -43.8(8) .
C13 Co1 C12 Co2 -73.0(6) .
C9 C12 C13 C16 -1(3) .
Co2 C12 C13 C16 -136.8(15) .
Co1 C12 C13 C16 138.5(15) .
C9 C12 C13 Co1 -139.6(15) .
Co2 C12 C13 Co1 84.7(3) .
C9 C12 C13 Co2 135.7(15) .
Co1 C12 C13 Co2 -84.7(3) .
C1 Co1 C13 C12 95.8(8) .
C3 Co1 C13 C12 -28.4(12) .
C2 Co1 C13 C12 -161.3(7) .
Co2 Co1 C13 C12 -71.9(6) .
C1 Co1 C13 C16 -47.6(11) .
C3 Co1 C13 C16 -171.7(11) .
C2 Co1 C13 C16 55.3(11) .
C12 Co1 C13 C16 -143.4(13) .
Co2 Co1 C13 C16 144.7(11) .
C1 Co1 C13 Co2 167.7(5) .
C3 Co1 C13 Co2 43.5(10) .
C2 Co1 C13 Co2 -89.4(5) .
C12 Co1 C13 Co2 71.9(6) .
C6 Co2 C13 C12 26.9(10) .
C4 Co2 C13 C12 -94.9(7) .
C5 Co2 C13 C12 164.2(7) .
Co1 Co2 C13 C12 72.8(5) .
C6 Co2 C13 C16 169.1(9) .
C4 Co2 C13 C16 47.3(10) .
C5 Co2 C13 C16 -53.6(10) .
C12 Co2 C13 C16 142.2(12) .
Co1 Co2 C13 C16 -145.0(10) .
C6 Co2 C13 Co1 -45.9(8) .
C4 Co2 C13 Co1 -167.7(5) .
C5 Co2 C13 Co1 91.4(6) .
C12 Co2 C13 Co1 -72.8(5) .
C18 N2 C14 C15 0.7(14) .
Pd1 N2 C14 C15 -176.4(7) 2_766
N2 C14 C15 C16 -1.8(15) .
C14 C15 C16 C17 1.7(14) .
C14 C15 C16 C13 179.0(9) .
C12 C13 C16 C15 -68.4(18) .
Co1 C13 C16 C15 49.4(13) .
Co2 C13 C16 C15 176.4(8) .
C12 C13 C16 C17 108.8(16) .
Co1 C13 C16 C17 -133.4(9) .
Co2 C13 C16 C17 -6.4(14) .
C15 C16 C17 C18 -0.4(13) .
C13 C16 C17 C18 -177.7(8) .
C14 N2 C18 C17 0.6(13) .
Pd1 N2 C18 C17 177.8(7) 2_766
C16 C17 C18 N2 -0.7(14) .
C25 As1 C19 C20 154.1(11) .
C31 As1 C19 C20 44.3(11) .
Pd1 As1 C19 C20 -82.2(11) .
C25 As1 C19 C24 -28.9(9) .
C31 As1 C19 C24 -138.7(9) .
Pd1 As1 C19 C24 94.9(8) .
C24 C19 C20 C21 5(2) .
As1 C19 C20 C21 -178.0(14) .
C19 C20 C21 C22 -5(3) .
C20 C21 C22 C23 3(3) .
C21 C22 C23 C24 -2(3) .
C20 C19 C24 C23 -3.5(18) .
As1 C19 C24 C23 179.4(9) .
C22 C23 C24 C19 2(2) .
C19 As1 C25 C26 113.9(9) .
C31 As1 C25 C26 -140.7(9) .
Pd1 As1 C25 C26 -6.0(10) .
C19 As1 C25 C30 -64.6(10) .
C31 As1 C25 C30 40.7(10) .
Pd1 As1 C25 C30 175.4(8) .
C30 C25 C26 C27 0.9(18) .
As1 C25 C26 C27 -177.6(10) .
C25 C26 C27 C28 -3(2) .
C26 C27 C28 C29 2(2) .
C27 C28 C29 C30 0(3) .
C28 C29 C30 C25 -2(2) .
C26 C25 C30 C29 1.4(18) .
As1 C25 C30 C29 179.9(10) .
C25 As1 C31 C32 41.6(10) .
C19 As1 C31 C32 149.3(9) .
Pd1 As1 C31 C32 -91.0(9) .
As1 C31 C32 C33 48.1(14) .
C31 C32 C33 C34 51.6(14) .
C32 C33 C34 As2 -111.0(8) .
C41 As2 C34 C33 -58.9(8) .
C35 As2 C34 C33 -166.9(7) .
Pd1 As2 C34 C33 67.1(8) .
C41 As2 C35 C40 21.4(9) .
C34 As2 C35 C40 129.3(9) .
Pd1 As2 C35 C40 -100.7(8) .
C41 As2 C35 C36 -161.0(8) .
C34 As2 C35 C36 -53.2(9) .
Pd1 As2 C35 C36 76.9(8) .
C40 C35 C36 C37 -0.8(16) .
As2 C35 C36 C37 -178.3(8) .
C35 C36 C37 C38 0.7(17) .
C36 C37 C38 C39 1(2) .
C37 C38 C39 C40 -2(3) .
C36 C35 C40 C39 -0.6(18) .
As2 C35 C40 C39 176.9(10) .
C38 C39 C40 C35 2(2) .
C35 As2 C41 C46 -111.4(9) .
C34 As2 C41 C46 140.0(9) .
Pd1 As2 C41 C46 10.3(10) .
C35 As2 C41 C42 69.7(10) .
C34 As2 C41 C42 -38.9(11) .
Pd1 As2 C41 C42 -168.6(9) .
C46 C41 C42 C43 0(2) .
As2 C41 C42 C43 178.7(12) .
C41 C42 C43 C44 -1(2) .
C42 C43 C44 C45 1(3) .
C43 C44 C45 C46 -1(3) .
C42 C41 C46 C45 0.5(18) .
As2 C41 C46 C45 -178.5(10) .
C44 C45 C46 C41 0(2) .
O7 S1 C47 F2 -177.9(10) .
O8 S1 C47 F2 61.9(10) .
O9 S1 C47 F2 -58.0(10) .
O7 S1 C47 F1 61.7(10) .
O8 S1 C47 F1 -58.5(9) .
O9 S1 C47 F1 -178.3(9) .
O7 S1 C47 F3 -57.5(10) .
O8 S1 C47 F3 -177.7(9) .
O9 S1 C47 F3 62.4(9) .
O10 S2 C48 F4' 11.8(15) .
O12' S2 C48 F4' 160.6(16) .
O11' S2 C48 F4' -77.0(18) .
O12 S2 C48 F4' 134.9(16) .
O10' S2 C48 F4' 42.5(16) .
O11 S2 C48 F4' -106.3(15) .
O10 S2 C48 F6 175.5(13) .
O12' S2 C48 F6 -35.8(15) .
O11' S2 C48 F6 86.6(18) .
O12 S2 C48 F6 -61.4(14) .
O10' S2 C48 F6 -153.9(15) .
O11 S2 C48 F6 57.3(14) .
O10 S2 C48 F5 -62.8(14) .
O12' S2 C48 F5 86.0(16) .
O11' S2 C48 F5 -151.7(18) .
O12 S2 C48 F5 60.3(15) .
O10' S2 C48 F5 -32.1(16) .
O11 S2 C48 F5 179.0(15) .
O10 S2 C48 F6' 139.0(15) .
O12' S2 C48 F6' -72.2(16) .
O11' S2 C48 F6' 50.2(19) .
O12 S2 C48 F6' -97.9(16) .
O10' S2 C48 F6' 169.7(16) .
O11 S2 C48 F6' 20.9(16) .
O10 S2 C48 F4 56.4(14) .
O12' S2 C48 F4 -154.9(15) .
O11' S2 C48 F4 -32.5(18) .
O12 S2 C48 F4 179.4(15) .
O10' S2 C48 F4 87.0(16) .
O11 S2 C48 F4 -61.8(15) .
O10 S2 C48 F5' -106.4(16) .
O12' S2 C48 F5' 42.3(17) .
O11' S2 C48 F5' 164.7(19) .
O12 S2 C48 F5' 16.7(17) .
O10' S2 C48 F5' -75.7(17) .
O11 S2 C48 F5' 135.4(17) .
